data_2008725
loop_
_publ_author_name
'Pellaux, Rene'
'Decurtins, Silvio'
'Schmalle, Helmut W.'

_publ_section_title
;
 Three anionic polymeric networks: sodium(I)--ruthenium(III),
 sodium(I)--rhodium(III) and sodium(I)--aluminium(III) \m-oxalato
 complexes with tris(2,2'-bipyridine)ruthenium(II) cations
;
_journal_issue 7
_journal_name_full 'Acta Crystallographica Section C'
_journal_page_first 1075
_journal_page_last 1079
_journal_paper_doi 10.1107/S0108270199003339
_journal_volume 55
_journal_year 1999
_chemical_formula_iupac '[Ru (C10 H8 N2)3] [Na Rh (C2 O4)3]'
_chemical_formula_moiety 'C6 O12 Na Rh, C30 H24 N6 Ru'
_chemical_formula_sum 'C36 H24 N6 Na O12 Rh Ru'
_chemical_formula_weight 959.58
_chemical_name_systematic
;
 Ruthenium(II)-tris(bipyridine)-sodium(I)-tris(\m-oxalato)rhodate(III)
;
_space_group_IT_number 198
_symmetry_cell_setting cubic
_symmetry_space_group_name_Hall 'P 2ac 2ab 3'
_symmetry_space_group_name_H-M 'P 21 3'
_audit_creation_method SHELXL-97
_cell_angle_alpha 90.00
_cell_angle_beta 90.00
_cell_angle_gamma 90.00
_cell_formula_units_Z 4
_cell_length_a 15.515(2)
_cell_length_b 15.515(2)
_cell_length_c 15.515(2)
_cell_measurement_reflns_used 25
_cell_measurement_temperature 296(2)
_cell_measurement_theta_max 16.0
_cell_measurement_theta_min 7.9
_cell_volume 3734.7(8)
_computing_cell_refinement 'CAD-4 Software'
_computing_data_collection 'CAD-4 Software (Enraf-Nonius, 1989)'
_computing_data_reduction 'MolEN (Fair, 1990)'
_computing_molecular_graphics 'PLATON (Spek, 1990)'
_computing_publication_material SHELXL97
_computing_structure_refinement 'SHELXL97 (Sheldrick, 1997)'
_computing_structure_solution 'SHELXS97 (Sheldrick, 1990)'
_diffrn_ambient_temperature 296(2)
_diffrn_measured_fraction_theta_full 0.999
_diffrn_measured_fraction_theta_max 0.999
_diffrn_measurement_device_type 'Enraf-Nonius CAD-4'
_diffrn_measurement_method \w-2\q
_diffrn_radiation_monochromator graphite
_diffrn_radiation_source 'fine-focus sealed tube'
_diffrn_radiation_type MoK\a
_diffrn_radiation_wavelength 0.71073
_diffrn_reflns_av_R_equivalents 0.032
_diffrn_reflns_av_sigmaI/netI 0.0235
_diffrn_reflns_limit_h_max 24
_diffrn_reflns_limit_h_min -16
_diffrn_reflns_limit_k_max 24
_diffrn_reflns_limit_k_min -16
_diffrn_reflns_limit_l_max 24
_diffrn_reflns_limit_l_min -16
_diffrn_reflns_number 10892
_diffrn_reflns_theta_full 33.93
_diffrn_reflns_theta_max 33.93
_diffrn_reflns_theta_min 1.86
_diffrn_standards_decay_% 0.4
_diffrn_standards_interval_count 400
_diffrn_standards_interval_time 180
_diffrn_standards_number 3
_exptl_absorpt_coefficient_mu 0.930
_exptl_absorpt_correction_T_max 0.706
_exptl_absorpt_correction_T_min 0.481
_exptl_absorpt_correction_type numerical
_exptl_absorpt_process_details '(Coppens et al., 1965)'
_exptl_crystal_colour 'dark orange'
_exptl_crystal_density_diffrn 1.707
_exptl_crystal_density_meas 1.68
_exptl_crystal_density_method 'flotation in diiodomethane/toluene'
_exptl_crystal_description Tetrahedral
_exptl_crystal_F_000 1912
_exptl_crystal_size_max 0.45
_exptl_crystal_size_mid 0.45
_exptl_crystal_size_min 0.45
_refine_diff_density_max 0.691
_refine_diff_density_min -0.502
_refine_ls_abs_structure_details 'Flack (1983)'
_refine_ls_abs_structure_Flack 0.00(3)
_refine_ls_extinction_coef 2.9E-4(9)
_refine_ls_extinction_method SHELXL97
_refine_ls_goodness_of_fit_ref 1.126
_refine_ls_hydrogen_treatment constr
_refine_ls_matrix_type full
_refine_ls_number_parameters 173
_refine_ls_number_reflns 3441
_refine_ls_number_restraints 0
_refine_ls_restrained_S_all 1.126
_refine_ls_R_factor_all 0.034
_refine_ls_R_factor_gt 0.023
_refine_ls_shift/su_max <0.001
_refine_ls_shift/su_mean 0.000
_refine_ls_structure_factor_coef Fsqd
_refine_ls_weighting_details 'w = 1/[\s^2^(Fo^2^)+(0.0320P)^2^+0.8643P] where P = (Fo^2^+2Fc^2^)/3'
_refine_ls_weighting_scheme calc
_refine_ls_wR_factor_ref 0.065
_reflns_number_gt 2985
_reflns_number_total 3441
_reflns_threshold_expression I>2\s(I)
_cod_data_source_file sk1212.cif
_cod_data_source_block 2
_cod_database_code 2008725

loop_
_symmetry_equiv_pos_as_xyz
'x, y, z'
'-x+1/2, -y, z+1/2'
'-x, y+1/2, -z+1/2'
'x+1/2, -y+1/2, -z'
'z, x, y'
'z+1/2, -x+1/2, -y'
'-z+1/2, -x, y+1/2'
'-z, x+1/2, -y+1/2'
'y, z, x'
'-y, z+1/2, -x+1/2'
'y+1/2, -z+1/2, -x'
'-y+1/2, -z, x+1/2'

loop_
_atom_site_label
_atom_site_fract_x
_atom_site_fract_y
_atom_site_fract_z
_atom_site_U_iso_or_equiv
_atom_site_adp_type
_atom_site_calc_flag
_atom_site_refinement_flags
_atom_site_occupancy
_atom_site_disorder_assembly
_atom_site_disorder_group
_atom_site_type_symbol
Ru 0.124552(10) 0.124552(10) 0.124552(10) 0.02112(6) Uani d S 1 . . Ru
N1 0.12554(13) 0.25660(11) 0.11059(12) 0.0282(4) Uani d . 1 . . N
C2 0.12531(15) 0.28581(14) 0.02835(16) 0.0301(4) Uani d . 1 . . C
C3 0.12813(19) 0.37354(17) 0.01028(19) 0.0440(6) Uani d . 1 . . C
H3 0.1271 0.3930 -0.0464 0.053 Uiso calc R 1 . . H
C4 0.1326(2) 0.43186(17) 0.0785(3) 0.0559(9) Uani d . 1 . . C
H4 0.1347 0.4908 0.0678 0.067 Uiso calc R 1 . . H
C5 0.1337(2) 0.40150(17) 0.1613(2) 0.0548(8) Uani d . 1 . . C
H5 0.1368 0.4397 0.2074 0.066 Uiso calc R 1 . . H
C6 0.1302(2) 0.31414(16) 0.17579(19) 0.0405(6) Uani d . 1 . . C
H6 0.1311 0.2940 0.2323 0.049 Uiso calc R 1 . . H
N1A 0.12479(13) 0.13655(13) -0.00784(11) 0.0283(4) Uani d . 1 . . N
C2A 0.12389(16) 0.21863(16) -0.03830(15) 0.0309(4) Uani d . 1 . . C
C3A 0.12057(17) 0.2347(2) -0.12688(18) 0.0430(6) Uani d . 1 . . C
H3A 0.1208 0.2911 -0.1473 0.052 Uiso calc R 1 . . H
C4A 0.1170(2) 0.1669(3) -0.18342(17) 0.0547(8) Uani d . 1 . . C
H4A 0.1139 0.1770 -0.2424 0.066 Uiso calc R 1 . . H
C5A 0.1179(2) 0.0845(2) -0.15249(19) 0.0536(8) Uani d . 1 . . C
H5A 0.1155 0.0380 -0.1902 0.064 Uiso calc R 1 . . H
C6A 0.1225(2) 0.07099(19) -0.06432(16) 0.0402(6) Uani d . 1 . . C
H6A 0.1240 0.0148 -0.0436 0.048 Uiso calc R 1 . . H
Rh 0.147004(13) 0.647004(13) -0.147004(13) 0.03323(9) Uani d S 1 . . Rh
Na 0.40637(8) 0.59363(8) 0.09363(8) 0.0422(4) Uani d S 1 . . Na
O11 0.25856(13) 0.61376(16) 0.07816(12) 0.0469(5) Uani d . 1 . . O
O21 0.37996(13) 0.60662(17) -0.05394(13) 0.0529(5) Uani d . 1 . . O
C11 0.23676(15) 0.62474(17) 0.00375(15) 0.0330(5) Uani d . 1 . . C
C21 0.30516(16) 0.62169(18) -0.07071(16) 0.0349(5) Uani d . 1 . . C
O12 0.15890(11) 0.63976(14) -0.01873(11) 0.0384(4) Uani d . 1 . . O
O22 0.27601(11) 0.63699(14) -0.14646(12) 0.0412(4) Uani d . 1 . . O

loop_
_atom_site_aniso_label
_atom_site_aniso_U_11
_atom_site_aniso_U_22
_atom_site_aniso_U_33
_atom_site_aniso_U_12
_atom_site_aniso_U_13
_atom_site_aniso_U_23
Ru 0.02112(6) 0.02112(6) 0.02112(6) -0.00150(6) -0.00150(6) -0.00150(6)
N1 0.0281(8) 0.0229(7) 0.0337(10) -0.0028(7) -0.0007(9) -0.0027(7)
C2 0.0240(9) 0.0286(10) 0.0376(11) 0.0008(9) 0.0005(9) 0.0071(9)
C3 0.0409(13) 0.0324(11) 0.0588(16) 0.0015(12) 0.0029(12) 0.0169(12)
C4 0.0567(19) 0.0217(11) 0.089(2) -0.0014(13) 0.0023(19) 0.0073(13)
C5 0.067(2) 0.0273(12) 0.070(2) -0.0029(14) -0.0010(18) -0.0136(13)
C6 0.0497(15) 0.0300(11) 0.0419(14) -0.0015(12) -0.0032(12) -0.0071(9)
N1A 0.0279(8) 0.0340(9) 0.0229(7) -0.0017(9) -0.0011(7) -0.0016(7)
C2A 0.0242(9) 0.0388(12) 0.0296(10) -0.0012(10) -0.0001(9) 0.0065(9)
C3A 0.0385(13) 0.0568(16) 0.0336(12) 0.0037(12) 0.0017(13) 0.0165(12)
C4A 0.0546(18) 0.086(2) 0.0238(12) 0.0048(18) -0.0020(12) 0.0065(13)
C5A 0.0620(19) 0.071(2) 0.0277(12) 0.0014(17) -0.0020(14) -0.0139(13)
C6A 0.0487(15) 0.0428(14) 0.0291(11) -0.0057(13) -0.0008(11) -0.0076(10)
Rh 0.03323(9) 0.03323(9) 0.03323(9) -0.00088(7) 0.00088(7) 0.00088(7)
Na 0.0422(4) 0.0422(4) 0.0422(4) -0.0040(5) -0.0040(5) 0.0040(5)
O11 0.0410(10) 0.0684(14) 0.0312(9) -0.0032(10) 0.0028(7) 0.0011(9)
O21 0.0321(9) 0.0820(16) 0.0444(11) 0.0085(11) 0.0041(9) 0.0026(10)
C11 0.0324(11) 0.0338(11) 0.0328(11) -0.0043(10) 0.0062(9) -0.0031(10)
C21 0.0324(11) 0.0392(12) 0.0332(11) -0.0017(11) 0.0074(9) -0.0009(11)
O12 0.0308(8) 0.0514(11) 0.0329(8) -0.0005(9) 0.0044(7) -0.0035(8)
O22 0.0352(9) 0.0570(12) 0.0314(8) 0.0035(8) 0.0068(7) 0.0029(9)

loop_
_atom_type_symbol
_atom_type_description
_atom_type_scat_dispersion_real
_atom_type_scat_dispersion_imag
_atom_type_scat_source
C C 0.0033 0.0016 'International Tables Vol C Tables 4.2.6.8 and 6.1.1.4'
H H 0.0000 0.0000 'International Tables Vol C Tables 4.2.6.8 and 6.1.1.4'
Na Na 0.0362 0.0249 'International Tables Vol C Tables 4.2.6.8 and 6.1.1.4'
N N 0.0061 0.0033 'International Tables Vol C Tables 4.2.6.8 and 6.1.1.4'
O O 0.0106 0.0060 'International Tables Vol C Tables 4.2.6.8 and 6.1.1.4'
Rh Rh -1.1178 0.9187 'International Tables Vol C Tables 4.2.6.8 and 6.1.1.4'
Ru Ru -1.2594 0.8363 'International Tables Vol C Tables 4.2.6.8 and 6.1.1.4'

loop_
_geom_angle_atom_site_label_1
_geom_angle_atom_site_label_2
_geom_angle_atom_site_label_3
_geom_angle_site_symmetry_1
_geom_angle_site_symmetry_3
_geom_angle
_geom_angle_publ_flag
N1 Ru N1 5 . 95.62(7) yes
N1 Ru N1 5 9 95.62(7) ?
N1 Ru N1 . 9 95.62(7) ?
N1 Ru N1A 5 9 90.87(8) yes
N1 Ru N1A . 9 171.84(7) yes
N1 Ru N1A 9 9 78.78(7) yes
N1 Ru N1A 5 5 78.78(7) ?
N1 Ru N1A . 5 90.87(8) ?
N1 Ru N1A 9 5 171.84(7) ?
N1A Ru N1A 9 5 95.25(7) yes
N1 Ru N1A 5 . 171.84(7) ?
N1 Ru N1A . . 78.78(7) ?
N1 Ru N1A 9 . 90.87(8) ?
N1A Ru N1A 9 . 95.25(7) ?
N1A Ru N1A 5 . 95.25(7) ?
C6 N1 C2 . . 119.0(2) ?
C6 N1 Ru . . 125.36(17) ?
C2 N1 Ru . . 115.59(15) ?
N1 C2 C3 . . 121.2(2) ?
N1 C2 C2A . . 115.22(18) ?
C3 C2 C2A . . 123.6(2) ?
C2 C3 C4 . . 118.9(3) ?
C2 C3 H3 . . 120.5 ?
C4 C3 H3 . . 120.5 ?
C5 C4 C3 . . 119.3(2) ?
C5 C4 H4 . . 120.3 ?
C3 C4 H4 . . 120.3 ?
C4 C5 C6 . . 119.5(3) ?
C4 C5 H5 . . 120.3 ?
C6 C5 H5 . . 120.3 ?
N1 C6 C5 . . 122.1(3) ?
N1 C6 H6 . . 119.0 ?
C5 C6 H6 . . 119.0 ?
C6A N1A C2A . . 118.9(2) ?
C6A N1A Ru . . 125.55(18) ?
C2A N1A Ru . . 115.54(15) ?
N1A C2A C3A . . 120.6(2) ?
N1A C2A C2 . . 114.85(18) ?
C3A C2A C2 . . 124.5(2) ?
C4A C3A C2A . . 119.6(3) ?
C4A C3A H3A . . 120.2 ?
C2A C3A H3A . . 120.2 ?
C5A C4A C3A . . 119.5(2) ?
C5A C4A H4A . . 120.2 ?
C3A C4A H4A . . 120.2 ?
C4A C5A C6A . . 119.3(3) ?
C4A C5A H5A . . 120.4 ?
C6A C5A H5A . . 120.4 ?
N1A C6A C5A . . 122.1(3) ?
N1A C6A H6A . . 119.0 ?
C5A C6A H6A . . 119.0 ?
O12 Rh O12 8 . 92.35(8) yes
O12 Rh O12 8 11_455 92.35(8) ?
O12 Rh O12 . 11_455 92.35(8) ?
O12 Rh O22 8 8 84.24(7) yes
O12 Rh O22 . 8 88.82(9) yes
O12 Rh O22 11_455 8 176.43(8) yes
O12 Rh O22 8 . 176.43(8) ?
O12 Rh O22 . . 84.24(7) ?
O12 Rh O22 11_455 . 88.82(9) ?
O22 Rh O22 8 . 94.65(8) yes
O12 Rh O22 8 11_455 88.82(9) ?
O12 Rh O22 . 11_455 176.43(8) ?
O12 Rh O22 11_455 11_455 84.24(7) ?
O22 Rh O22 8 11_455 94.65(8) ?
O22 Rh O22 . 11_455 94.65(8) ?
O11 Na O11 10_655 7_564 89.04(10) ?
O11 Na O11 10_655 . 89.04(10) yes
O11 Na O11 7_564 . 89.04(10) ?
O11 Na O21 10_655 7_564 93.70(8) yes
O11 Na O21 7_564 7_564 73.40(7) ?
O11 Na O21 . 7_564 162.16(9) yes
O11 Na O21 10_655 . 162.16(9) ?
O11 Na O21 7_564 . 93.70(8) ?
O11 Na O21 . . 73.40(7) yes
O21 Na O21 7_564 . 103.98(8) yes
O11 Na O21 10_655 10_655 73.40(7) ?
O11 Na O21 7_564 10_655 162.16(9) ?
O11 Na O21 . 10_655 93.70(8) ?
O21 Na O21 7_564 10_655 103.98(8) ?
O21 Na O21 . 10_655 103.98(8) ?
O11 Na C11 10_655 . 110.79(10) ?
O11 Na C11 7_564 . 89.67(8) ?
O11 Na C11 . . 21.76(6) ?
O21 Na C11 7_564 . 150.14(8) ?
O21 Na C11 . . 51.67(6) ?
O21 Na C11 10_655 . 99.36(8) ?
O11 Na C11 10_655 10_655 21.76(6) ?
O11 Na C11 7_564 10_655 110.79(10) ?
O11 Na C11 . 10_655 89.67(8) ?
O21 Na C11 7_564 10_655 99.36(8) ?
O21 Na C11 . 10_655 150.14(8) ?
O21 Na C11 10_655 10_655 51.67(6) ?
C11 Na C11 . 10_655 109.73(6) ?
O11 Na C11 10_655 7_564 89.67(8) ?
O11 Na C11 7_564 7_564 21.76(6) ?
O11 Na C11 . 7_564 110.79(10) ?
O21 Na C11 7_564 7_564 51.67(6) ?
O21 Na C11 . 7_564 99.36(8) ?
O21 Na C11 10_655 7_564 150.14(8) ?
C11 Na C11 . 7_564 109.73(6) ?
C11 Na C11 10_655 7_564 109.73(6) ?
O11 Na C21 10_655 10_655 51.86(6) ?
O11 Na C21 7_564 10_655 140.87(10) ?
O11 Na C21 . 10_655 91.42(8) ?
O21 Na C21 7_564 10_655 104.14(8) ?
O21 Na C21 . 10_655 123.81(9) ?
O21 Na C21 10_655 10_655 21.59(6) ?
C11 Na C21 . 10_655 104.43(7) ?
C11 Na C21 10_655 10_655 30.11(6) ?
C11 Na C21 7_564 10_655 135.93(7) ?
O11 Na C21 10_655 . 140.87(10) ?
O11 Na C21 7_564 . 91.42(8) ?
O11 Na C21 . . 51.86(6) ?
O21 Na C21 7_564 . 123.81(9) ?
O21 Na C21 . . 21.59(6) ?
O21 Na C21 10_655 . 104.13(8) ?
C11 Na C21 . . 30.10(6) ?
C11 Na C21 10_655 . 135.93(7) ?
C11 Na C21 7_564 . 104.43(7) ?
C21 Na C21 10_655 . 118.94(2) ?
O11 Na C21 10_655 7_564 91.42(8) ?
O11 Na C21 7_564 7_564 51.86(6) ?
O11 Na C21 . 7_564 140.87(10) ?
O21 Na C21 7_564 7_564 21.59(6) ?
O21 Na C21 . 7_564 104.13(8) ?
O21 Na C21 10_655 7_564 123.81(9) ?
C11 Na C21 . 7_564 135.93(7) ?
C11 Na C21 10_655 7_564 104.43(7) ?
C11 Na C21 7_564 7_564 30.11(6) ?
C21 Na C21 10_655 7_564 118.94(2) ?
C21 Na C21 . 7_564 118.94(2) ?
C11 O11 Na . . 113.03(17) ?
C21 O21 Na . . 113.28(17) ?
O11 C11 O12 . . 123.2(2) ?
O11 C11 C21 . . 120.5(2) ?
O12 C11 C21 . . 116.3(2) ?
O11 C11 Na . . 45.22(13) ?
O12 C11 Na . . 168.29(17) ?
C21 C11 Na . . 75.26(14) ?
O21 C21 O22 . . 124.8(2) ?
O21 C21 C11 . . 119.7(2) ?
O22 C21 C11 . . 115.5(2) ?
O21 C21 Na . . 45.13(13) ?
O22 C21 Na . . 169.30(17) ?
C11 C21 Na . . 74.63(14) ?
C11 O12 Rh . . 111.62(15) ?
C21 O22 Rh . . 111.72(15) ?

loop_
_geom_bond_atom_site_label_1
_geom_bond_atom_site_label_2
_geom_bond_site_symmetry_2
_geom_bond_distance
_geom_bond_publ_flag
Ru N1 5 2.0601(18) no
Ru N1 . 2.0601(18) yes
Ru N1 9 2.0602(18) no
Ru N1A 9 2.0624(17) no
Ru N1A 5 2.0624(17) no
Ru N1A . 2.0624(17) yes
N1 C6 . 1.351(3) ?
N1 C2 . 1.354(3) ?
C2 C3 . 1.390(3) ?
C2 C2A . 1.468(3) ?
C3 C4 . 1.394(4) ?
C3 H3 . 0.9300 ?
C4 C5 . 1.369(5) ?
C4 H4 . 0.9300 ?
C5 C6 . 1.375(4) ?
C5 H5 . 0.9300 ?
C6 H6 . 0.9300 ?
N1A C6A . 1.343(3) ?
N1A C2A . 1.358(3) ?
C2A C3A . 1.398(3) ?
C3A C4A . 1.370(5) ?
C3A H3A . 0.9300 ?
C4A C5A . 1.366(5) ?
C4A H4A . 0.9300 ?
C5A C6A . 1.386(4) ?
C5A H5A . 0.9300 ?
C6A H6A . 0.9300 ?
Rh O12 8 2.0018(18) no
Rh O12 . 2.0018(17) yes
Rh O12 11_455 2.0018(17) no
Rh O22 8 2.0074(18) no
Rh O22 . 2.0075(18) yes
Rh O22 11_455 2.0075(18) no
Na O11 10_655 2.327(2) no
Na O11 7_564 2.327(2) no
Na O11 . 2.327(2) yes
Na O21 7_564 2.335(2) no
Na O21 . 2.335(2) yes
Na O21 10_655 2.335(2) no
Na C11 . 3.017(3) ?
Na C11 10_655 3.017(3) ?
Na C11 7_564 3.017(3) ?
Na C21 10_655 3.026(3) ?
Na C21 . 3.026(3) ?
Na C21 7_564 3.026(3) ?
O11 C11 . 1.215(3) ?
O21 C21 . 1.212(3) ?
C11 O12 . 1.279(3) ?
C11 C21 . 1.569(3) ?
C21 O22 . 1.281(3) ?

loop_
_geom_torsion_atom_site_label_1
_geom_torsion_atom_site_label_2
_geom_torsion_atom_site_label_3
_geom_torsion_atom_site_label_4
_geom_torsion_site_symmetry_1
_geom_torsion
_geom_torsion_publ_flag
N1 Ru N1 C6 5 9.5(2) ?
N1 Ru N1 C6 9 -86.75(19) ?
N1A Ru N1 C6 9 -133.1(5) ?
N1A Ru N1 C6 5 88.3(2) ?
N1A Ru N1 C6 . -176.5(2) ?
N1 Ru N1 C2 5 -173.60(17) ?
N1 Ru N1 C2 9 90.2(2) ?
N1A Ru N1 C2 9 43.9(6) ?
N1A Ru N1 C2 5 -94.79(18) ?
N1A Ru N1 C2 . 0.39(17) ?
C6 N1 C2 C3 . -1.2(4) ?
Ru N1 C2 C3 . -178.3(2) ?
C6 N1 C2 C2A . 177.5(2) ?
Ru N1 C2 C2A . 0.3(3) ?
N1 C2 C3 C4 . 1.0(4) ?
C2A C2 C3 C4 . -177.6(3) ?
C2 C3 C4 C5 . -0.2(5) ?
C3 C4 C5 C6 . -0.2(6) ?
C2 N1 C6 C5 . 0.8(4) ?
Ru N1 C6 C5 . 177.6(2) ?
C4 C5 C6 N1 . -0.1(5) ?
N1 Ru N1A C6A 5 -131.3(5) ?
N1 Ru N1A C6A . -178.5(2) ?
N1 Ru N1A C6A 9 86.0(2) ?
N1A Ru N1A C6A 9 7.1(2) ?
N1A Ru N1A C6A 5 -88.64(19) ?
N1 Ru N1A C2A 5 46.1(6) ?
N1 Ru N1A C2A . -1.11(17) ?
N1 Ru N1A C2A 9 -96.67(18) ?
N1A Ru N1A C2A 9 -175.49(17) ?
N1A Ru N1A C2A 5 88.7(2) ?
C6A N1A C2A C3A . 0.1(4) ?
Ru N1A C2A C3A . -177.50(19) ?
C6A N1A C2A C2 . 179.2(2) ?
Ru N1A C2A C2 . 1.6(3) ?
N1 C2 C2A N1A . -1.3(3) ?
C3 C2 C2A N1A . 177.4(2) ?
N1 C2 C2A C3A . 177.8(2) ?
C3 C2 C2A C3A . -3.6(4) ?
N1A C2A C3A C4A . 0.9(4) ?
C2 C2A C3A C4A . -178.1(3) ?
C2A C3A C4A C5A . -0.9(5) ?
C3A C4A C5A C6A . 0.0(6) ?
C2A N1A C6A C5A . -1.0(4) ?
Ru N1A C6A C5A . 176.3(2) ?
C4A C5A C6A N1A . 1.0(6) ?
O11 Na O11 C11 10_655 -179.4(2) ?
O11 Na O11 C11 7_564 91.5(3) ?
O21 Na O11 C11 7_564 81.5(4) ?
O21 Na O11 C11 . -2.6(2) ?
O21 Na O11 C11 10_655 -106.1(2) ?
C11 Na O11 C11 10_655 -157.7(2) ?
C11 Na O11 C11 7_564 91.30(18) ?
C21 Na O11 C11 10_655 -127.6(2) ?
C21 Na O11 C11 . -1.03(18) ?
C21 Na O11 C11 7_564 89.5(2) ?
O11 Na O21 C21 10_655 13.9(5) ?
O11 Na O21 C21 7_564 -84.5(2) ?
O11 Na O21 C21 . 3.4(2) ?
O21 Na O21 C21 7_564 -158.3(2) ?
O21 Na O21 C21 10_655 93.1(3) ?
C11 Na O21 C21 . 2.2(2) ?
C11 Na O21 C21 10_655 61.3(3) ?
C11 Na O21 C21 7_564 -105.6(2) ?
C21 Na O21 C21 10_655 83.7(2) ?
C21 Na O21 C21 7_564 -136.0(2) ?
Na O11 C11 O12 . -177.7(2) ?
Na O11 C11 C21 . 1.8(3) ?
O11 Na C11 O11 10_655 0.6(2) ?
O11 Na C11 O11 7_564 -88.2(3) ?
O21 Na C11 O11 7_564 -142.5(3) ?
O21 Na C11 O11 . 176.8(3) ?
O21 Na C11 O11 10_655 76.3(2) ?
C11 Na C11 O11 10_655 23.8(2) ?
C11 Na C11 O11 7_564 -96.8(2) ?
C21 Na C11 O11 10_655 54.9(2) ?
C21 Na C11 O11 . 178.4(3) ?
C21 Na C11 O11 7_564 -114.9(2) ?
O11 Na C11 O12 10_655 10.2(9) ?
O11 Na C11 O12 7_564 -78.6(9) ?
O11 Na C11 O12 . 9.6(8) ?
O21 Na C11 O12 7_564 -132.9(9) ?
O21 Na C11 O12 . -173.6(10) ?
O21 Na C11 O12 10_655 85.9(9) ?
C11 Na C11 O12 10_655 33.4(9) ?
C11 Na C11 O12 7_564 -87.2(9) ?
C21 Na C11 O12 10_655 64.4(9) ?
C21 Na C11 O12 . -172.0(10) ?
C21 Na C11 O12 7_564 -105.3(9) ?
O11 Na C11 C21 10_655 -177.76(15) ?
O11 Na C11 C21 7_564 93.39(15) ?
O11 Na C11 C21 . -178.4(3) ?
O21 Na C11 C21 7_564 39.1(3) ?
O21 Na C11 C21 . -1.59(15) ?
O21 Na C11 C21 10_655 -102.06(15) ?
C11 Na C11 C21 10_655 -154.58(15) ?
C11 Na C11 C21 7_564 84.79(18) ?
C21 Na C11 C21 10_655 -123.53(16) ?
C21 Na C11 C21 7_564 66.75(15) ?
Na O21 C21 O22 . 175.3(2) ?
Na O21 C21 C11 . -3.8(3) ?
O11 C11 C21 O21 . 1.4(4) yes
O12 C11 C21 O21 . -179.0(3) yes
Na C11 C21 O21 . 2.8(3) ?
O11 C11 C21 O22 . -177.7(3) yes
O12 C11 C21 O22 . 1.8(4) yes
Na C11 C21 O22 . -176.4(3) ?
O11 C11 C21 Na . -1.3(2) ?
O12 C11 C21 Na . 178.2(2) ?
O11 Na C21 O21 10_655 -173.3(2) ?
O11 Na C21 O21 7_564 96.5(2) ?
O11 Na C21 O21 . -175.9(3) ?
O21 Na C21 O21 7_564 25.6(3) ?
O21 Na C21 O21 10_655 -92.3(3) ?
C11 Na C21 O21 . -176.6(3) ?
C11 Na C21 O21 10_655 -141.1(2) ?
C11 Na C21 O21 7_564 78.8(2) ?
C21 Na C21 O21 10_655 -109.3(2) ?
C21 Na C21 O21 7_564 50.3(3) ?
O11 Na C21 O22 10_655 165.4(11) ?
O11 Na C21 O22 7_564 75.2(11) ?
O11 Na C21 O22 . 162.9(12) ?
O21 Na C21 O22 7_564 4.3(12) ?
O21 Na C21 O22 . -21.3(10) ?
O21 Na C21 O22 10_655 -113.6(11) ?
C11 Na C21 O22 . 162.1(12) ?
C11 Na C21 O22 10_655 -162.4(11) ?
C11 Na C21 O22 7_564 57.6(11) ?
C21 Na C21 O22 10_655 -130.6(11) ?
C21 Na C21 O22 7_564 29.0(12) ?
O11 Na C21 C11 10_655 3.3(2) ?
O11 Na C21 C11 7_564 -86.90(15) ?
O11 Na C21 C11 . 0.76(14) ?
O21 Na C21 C11 7_564 -157.79(15) ?
O21 Na C21 C11 . 176.6(3) ?
O21 Na C21 C11 10_655 84.27(15) ?
C11 Na C21 C11 10_655 35.52(19) ?
C11 Na C21 C11 7_564 -104.55(17) ?
C21 Na C21 C11 10_655 67.3(2) ?
C21 Na C21 C11 7_564 -133.09(15) ?
O11 C11 O12 Rh . -176.5(2) ?
C21 C11 O12 Rh . 4.0(3) ?
Na C11 O12 Rh . 175.4(8) ?
O12 Rh O12 C11 8 175.14(18) ?
O12 Rh O12 C11 11_455 82.7(2) ?
O22 Rh O12 C11 8 -100.67(18) ?
O22 Rh O12 C11 . -5.88(18) ?
O22 Rh O12 C11 11_455 66.0(13) ?
O21 C21 O22 Rh . 174.3(3) ?
C11 C21 O22 Rh . -6.6(3) ?
Na C21 O22 Rh . -167.4(10) ?
O12 Rh O22 C21 8 23.7(14) ?
O12 Rh O22 C21 . 6.9(2) ?
O12 Rh O22 C21 11_455 -85.5(2) ?
O22 Rh O22 C21 8 95.3(2) ?
O22 Rh O22 C21 11_455 -169.7(2) ?
